data_7217799
loop_
_publ_author_name
'Ren, Xiaoyan'
'Pan, Qinhe'
'Liu, Jiancong'
'Li, Yi'
'Wang, Fuxiang'
'Li, Jiyang'
'Xu, Yan'
'Li, Li'

_publ_section_title
;
 A family of germanates constructed from Ge7clusters co-templated by metal
 complexes and organic/inorganic species
;
_journal_issue 40
_journal_name_full CrystEngComm
_journal_page_first 9545
_journal_paper_doi 10.1039/C4CE00671B
_journal_volume 16
_journal_year 2014
_chemical_formula_moiety '[Ni2(C6N4H18)3]0.5 [Ge7O14F2(OC2NH7)] H2O'
_chemical_formula_sum 'C11 H36 F2 Ge7 N7 Ni O16'
_chemical_formula_weight 1127.31
_chemical_name_systematic
; 
 ? 
;
_space_group_IT_number 14
_symmetry_cell_setting monoclinic
_symmetry_space_group_name_Hall '-P 2ybc'
_symmetry_space_group_name_H-M 'P 1 21/c 1'
_atom_sites_solution_hydrogens geom
_atom_sites_solution_primary direct
_atom_sites_solution_secondary difmap
_audit_creation_method SHELXL-97
_cell_angle_alpha 90.00
_cell_angle_beta 101.21(3)
_cell_angle_gamma 90.00
_cell_formula_units_Z 4
_cell_length_a 8.8029(18)
_cell_length_b 16.671(3)
_cell_length_c 21.293(4)
_cell_measurement_reflns_used 17842
_cell_measurement_temperature 293(2)
_cell_measurement_theta_max 26.35
_cell_measurement_theta_min 1.56
_cell_volume 3065.2(11)
_computing_cell_refinement Process-auto
_computing_data_collection Process-auto
_computing_data_reduction Process-auto
_computing_molecular_graphics SHELXP-97
_computing_publication_material SHELXP-97
_computing_structure_refinement 'SHELXL-97 (Sheldrick, 1997)'
_computing_structure_solution 'SHELXS-97 (Sheldrick, 1990)'
_diffrn_ambient_temperature 293(2)
_diffrn_detector_area_resol_mean 5.00
_diffrn_measured_fraction_theta_full 0.998
_diffrn_measured_fraction_theta_max 0.998
_diffrn_measurement_device_type 'Bruker APEXII CCD area-detector'
_diffrn_measurement_method 'phi and omega scans'
_diffrn_radiation_monochromator graphite
_diffrn_radiation_source 'fine-focus sealed tube'
_diffrn_radiation_type MoK\a
_diffrn_radiation_wavelength 0.71073
_diffrn_reflns_av_R_equivalents 0.0533
_diffrn_reflns_av_sigmaI/netI 0.0683
_diffrn_reflns_limit_h_max 10
_diffrn_reflns_limit_h_min -10
_diffrn_reflns_limit_k_max 18
_diffrn_reflns_limit_k_min -20
_diffrn_reflns_limit_l_max 13
_diffrn_reflns_limit_l_min -26
_diffrn_reflns_number 17842
_diffrn_reflns_theta_full 26.35
_diffrn_reflns_theta_max 26.35
_diffrn_reflns_theta_min 1.56
_exptl_absorpt_coefficient_mu 7.457
_exptl_absorpt_correction_T_max 0.5226
_exptl_absorpt_correction_T_min 0.3171
_exptl_absorpt_correction_type multi-scan
_exptl_absorpt_process_details SADABS
_exptl_crystal_colour red
_exptl_crystal_density_diffrn 2.443
_exptl_crystal_density_method 'not measured'
_exptl_crystal_description 'hexagonal rod'
_exptl_crystal_F_000 2196
_exptl_crystal_size_max 0.20
_exptl_crystal_size_mid 0.20
_exptl_crystal_size_min 0.10
_refine_diff_density_max 5.541
_refine_diff_density_min -1.554
_refine_diff_density_rms 0.255
_refine_ls_extinction_method none
_refine_ls_goodness_of_fit_ref 1.173
_refine_ls_hydrogen_treatment mixed
_refine_ls_matrix_type full
_refine_ls_number_parameters 418
_refine_ls_number_reflns 6232
_refine_ls_number_restraints 30
_refine_ls_restrained_S_all 1.173
_refine_ls_R_factor_all 0.0955
_refine_ls_R_factor_gt 0.0688
_refine_ls_shift/su_max 0.001
_refine_ls_shift/su_mean 0.000
_refine_ls_structure_factor_coef Fsqd
_refine_ls_weighting_details 'calc w=1/[\s^2^(Fo^2^)+(0.1000P)^2^+0.0000P] where P=(Fo^2^+2Fc^2^)/3'
_refine_ls_weighting_scheme calc
_refine_ls_wR_factor_gt 0.1765
_refine_ls_wR_factor_ref 0.1974
_reflns_number_gt 4636
_reflns_number_total 6232
_reflns_threshold_expression >2sigma(I)
_cod_data_source_file c4ce00671b2.cif
_cod_data_source_block a
_cod_depositor_comments 'Adding full bibliography for 7217797--7217800.cif.'
_cod_original_cell_volume 3065.2(10)
_cod_original_sg_symbol_H-M P21/c
_cod_database_code 7217799

loop_
_symmetry_equiv_pos_as_xyz
'x, y, z'
'-x, y+1/2, -z+1/2'
'-x, -y, -z'
'x, -y-1/2, z-1/2'

loop_
_atom_site_label
_atom_site_type_symbol
_atom_site_fract_x
_atom_site_fract_y
_atom_site_fract_z
_atom_site_U_iso_or_equiv
_atom_site_adp_type
_atom_site_occupancy
_atom_site_symmetry_multiplicity
_atom_site_calc_flag
_atom_site_refinement_flags
_atom_site_disorder_assembly
_atom_site_disorder_group
Ge1 Ge 0.52731(11) 0.35399(6) 0.80056(5) 0.0184(3) Uani 1 1 d . . .
Ge2 Ge 0.35416(13) 0.38074(7) 0.63237(6) 0.0317(3) Uani 1 1 d . . .
Ge3 Ge 0.56063(14) 0.24476(7) 0.65064(6) 0.0343(3) Uani 1 1 d . . .
Ge4 Ge 0.59275(11) 0.49314(6) 0.71141(5) 0.0210(3) Uani 1 1 d . . .
Ge5 Ge 0.18322(11) 0.32895(6) 0.73657(6) 0.0233(3) Uani 1 1 d . . .
Ge6 Ge 0.39846(12) 0.18583(6) 0.75897(5) 0.0210(3) Uani 1 1 d . . .
Ge7 Ge 0.80819(11) 0.35032(6) 0.73351(6) 0.0240(3) Uani 1 1 d . . .
Ni1 Ni 0.86996(18) 0.30699(10) 0.46065(9) 0.0442(4) Uani 1 1 d . C .
F1 F 0.5699(7) 0.3747(3) 0.8851(3) 0.0323(14) Uani 1 1 d . . .
F2 F 0.2492(10) 0.4141(5) 0.5556(4) 0.066(3) Uani 1 1 d . . .
O1 O 0.4837(7) 0.3316(4) 0.7079(3) 0.0222(15) Uani 1 1 d . . .
O2 O 0.5512(7) 0.4653(4) 0.7843(3) 0.0236(15) Uani 1 1 d . . .
O3 O 0.3168(7) 0.3732(4) 0.7971(3) 0.0229(15) Uani 1 1 d . . .
O4 O 0.5034(7) 0.2447(4) 0.8176(3) 0.0217(15) Uani 1 1 d . . .
O5 O 0.7371(7) 0.3363(4) 0.8024(4) 0.0269(16) Uani 1 1 d . . .
O6 O 0.4276(10) 0.3000(5) 0.5935(4) 0.045(2) Uani 1 1 d . . .
O7 O 0.4431(8) 0.4768(4) 0.6458(4) 0.0302(18) Uani 1 1 d . . .
O8 O 0.1781(8) 0.3696(4) 0.6608(4) 0.0337(18) Uani 1 1 d . . .
O9 O 0.6206(12) 0.1789(5) 0.5922(4) 0.051(3) Uani 1 1 d . . .
O10 O 0.4924(9) 0.1669(4) 0.6948(4) 0.0321(18) Uani 1 1 d . . .
O11 O 0.7543(8) 0.2768(4) 0.6751(4) 0.037(2) Uani 1 1 d . . .
O12 O 0.7635(8) 0.4455(4) 0.6992(4) 0.0279(17) Uani 1 1 d . . .
O13 O 0.0059(8) 0.3458(5) 0.7589(4) 0.039(2) Uani 1 1 d . . .
O14 O 0.2118(7) 0.2249(4) 0.7312(4) 0.0286(17) Uani 1 1 d . . .
O15 O 0.3652(8) 0.0947(4) 0.7928(4) 0.0295(17) Uani 1 1 d . . .
N1 N 0.9438(12) 0.2676(7) 0.5557(6) 0.055(3) Uani 1 1 d . . .
H1A H 1.0212 0.2974 0.5719 0.066 Uiso 1 1 d R . .
H1B H 0.8625 0.2669 0.5725 0.066 Uiso 1 1 d R . .
N2 N 0.9216(13) 0.1873(7) 0.4436(7) 0.057(3) Uani 1 1 d . C .
H2 H 0.8519 0.1673 0.4101 0.068 Uiso 1 1 d R . .
N3 N 1.1009(18) 0.3227(11) 0.4435(8) 0.088(5) Uani 1 1 d U . .
H3A H 1.1819 0.3376 0.4747 0.106 Uiso 0.50 1 d PR A 1
H3B H 1.1531 0.3630 0.4673 0.106 Uiso 0.50 1 d PR A 2
N4 N 0.8062(16) 0.3428(8) 0.3648(6) 0.071(4) Uani 1 1 d . . .
H4A H 0.7781 0.2999 0.3432 0.085 Uiso 1 1 d R C .
H4B H 0.7414 0.3814 0.3649 0.085 Uiso 1 1 d R . .
N5 N 0.6355(12) 0.2891(7) 0.4648(6) 0.050(3) Uani 1 1 d . . .
H5A H 0.5907 0.2698 0.4285 0.060 Uiso 1 1 d R C .
H5B H 0.6330 0.2630 0.4995 0.060 Uiso 1 1 d R . .
N6 N 0.8196(19) 0.4250(9) 0.4934(10) 0.101(5) Uani 1 1 d . . .
H6 H 0.8022 0.4624 0.4617 0.121 Uiso 1 1 d R C .
N7 N 0.6716(17) 0.0261(7) 0.6494(8) 0.080(5) Uani 1 1 d . . .
H7C H 0.7713 0.0126 0.6565 0.096 Uiso 1 1 d R . .
H7D H 0.6612 0.0738 0.6668 0.096 Uiso 1 1 d R . .
H7E H 0.6188 -0.0105 0.6668 0.096 Uiso 1 1 d R . .
C1 C 1.003(3) 0.1873(11) 0.5573(12) 0.116(9) Uani 1 1 d . . .
H1C H 1.1128 0.1873 0.5559 0.139 Uiso 1 1 d R . .
H1D H 0.9877 0.1622 0.5966 0.139 Uiso 1 1 d R . .
C2 C 0.914(3) 0.1435(11) 0.5019(10) 0.097(7) Uani 1 1 d . . .
H2A H 0.8064 0.1385 0.5059 0.116 Uiso 1 1 d R . .
H2B H 0.9583 0.0905 0.5000 0.116 Uiso 1 1 d R . .
C3 C 1.069(2) 0.1779(13) 0.4221(12) 0.097(7) Uani 1 1 d . . .
H3AA H 1.1140 0.1272 0.4376 0.116 Uiso 0.50 1 d PR B 1
H3AB H 1.0501 0.1782 0.3761 0.116 Uiso 0.50 1 d PR B 1
C4 C 1.180(4) 0.263(2) 0.438(2) 0.057(9) Uani 0.50 1 d PU C 1
H4C H 1.2364 0.2673 0.4038 0.068 Uiso 0.50 1 d PR C 1
H4D H 1.2513 0.2513 0.4781 0.068 Uiso 0.50 1 d PR C 1
C4' C 1.182(5) 0.226(2) 0.453(2) 0.070(12) Uani 0.50 1 d PU C 2
H4'A H 1.2788 0.2245 0.4370 0.084 Uiso 0.50 1 d PR C 2
H4'B H 1.2033 0.2153 0.4984 0.084 Uiso 0.50 1 d PR C 2
C5 C 1.056(6) 0.404(3) 0.393(3) 0.112(16) Uani 0.50 1 d PU C 1
C5' C 1.093(4) 0.339(3) 0.3757(19) 0.079(10) Uani 0.50 1 d PU C 2
H5'A H 1.1766 0.3741 0.3695 0.094 Uiso 0.50 1 d PR C 2
H5'B H 1.1017 0.2881 0.3548 0.094 Uiso 0.50 1 d PR C 2
C6 C 0.934(3) 0.3768(18) 0.3389(12) 0.127(9) Uani 1 1 d . C .
H6AA H 0.9653 0.3390 0.3091 0.152 Uiso 0.50 1 d PR D 1
H6AB H 0.9014 0.4266 0.3167 0.152 Uiso 0.50 1 d PR D 1
H6BC H 0.9152 0.3670 0.2931 0.152 Uiso 0.50 1 d PR D 2
H6BD H 0.9404 0.4342 0.3468 0.152 Uiso 0.50 1 d PR D 2
C7 C 0.5685(18) 0.3683(8) 0.4714(8) 0.058(4) Uani 1 1 d . C .
H7A H 0.5455 0.3942 0.4299 0.070 Uiso 1 1 d R . .
H7B H 0.4738 0.3620 0.4878 0.070 Uiso 1 1 d R . .
C8 C 0.677(2) 0.4168(9) 0.5161(9) 0.068(5) Uani 1 1 d . C .
H8A H 0.6979 0.3915 0.5579 0.081 Uiso 1 1 d R . .
H8B H 0.6332 0.4696 0.5194 0.081 Uiso 1 1 d R . .
C9 C 0.944(2) 0.4761(11) 0.5218(12) 0.101(5) Uani 1 1 d . . .
H9A H 1.0082 0.4462 0.5508 0.121 Uiso 1 1 d R . .
H9B H 0.9038 0.5138 0.5440 0.121 Uiso 1 1 d R . .
C10 C 0.528(3) 0.1116(10) 0.5677(8) 0.088(6) Uani 1 1 d . . .
H10A H 0.4351 0.1109 0.5859 0.106 Uiso 1 1 d R . .
H10B H 0.4996 0.1175 0.5216 0.106 Uiso 1 1 d R . .
C11 C 0.613(3) 0.0291(11) 0.5812(11) 0.104(8) Uani 1 1 d . . .
H11A H 0.6980 0.0250 0.5582 0.125 Uiso 1 1 d R . .
H11B H 0.5407 -0.0143 0.5683 0.125 Uiso 1 1 d R . .
O1W O 1.011(2) 0.0726(15) 0.6949(11) 0.080(7) Uani 0.50 1 d P . .
O2W O 0.798(3) -0.0149(14) 0.4001(14) 0.104(10) Uani 0.50 1 d P . .

loop_
_atom_site_aniso_label
_atom_site_aniso_U_11
_atom_site_aniso_U_22
_atom_site_aniso_U_33
_atom_site_aniso_U_23
_atom_site_aniso_U_13
_atom_site_aniso_U_12
Ge1 0.0165(5) 0.0155(5) 0.0241(6) -0.0003(4) 0.0060(4) -0.0005(4)
Ge2 0.0331(6) 0.0351(7) 0.0257(6) 0.0037(5) 0.0031(5) -0.0149(5)
Ge3 0.0460(7) 0.0292(6) 0.0329(7) -0.0073(5) 0.0202(6) -0.0167(5)
Ge4 0.0202(5) 0.0146(5) 0.0298(6) 0.0012(4) 0.0087(5) 0.0002(4)
Ge5 0.0149(5) 0.0198(5) 0.0355(7) 0.0050(5) 0.0059(4) -0.0002(4)
Ge6 0.0223(5) 0.0141(5) 0.0287(6) -0.0009(4) 0.0105(5) -0.0006(4)
Ge7 0.0175(5) 0.0187(5) 0.0383(7) 0.0010(5) 0.0115(5) 0.0012(4)
Ni1 0.0383(9) 0.0521(10) 0.0427(10) -0.0087(8) 0.0091(8) -0.0100(7)
F1 0.043(4) 0.031(3) 0.023(3) 0.001(3) 0.008(3) -0.003(3)
F2 0.071(6) 0.080(6) 0.037(4) 0.022(4) -0.013(4) -0.033(4)
O1 0.024(4) 0.016(3) 0.028(4) 0.001(3) 0.007(3) -0.004(3)
O2 0.024(4) 0.022(3) 0.028(4) -0.003(3) 0.013(3) -0.006(3)
O3 0.019(3) 0.022(3) 0.028(4) -0.002(3) 0.006(3) 0.000(3)
O4 0.018(3) 0.017(3) 0.031(4) 0.005(3) 0.005(3) -0.001(2)
O5 0.017(3) 0.026(4) 0.035(4) 0.004(3) -0.001(3) -0.001(3)
O6 0.062(6) 0.043(5) 0.032(5) -0.010(4) 0.018(4) -0.027(4)
O7 0.030(4) 0.019(3) 0.039(5) 0.011(3) 0.001(3) -0.007(3)
O8 0.023(4) 0.037(4) 0.038(5) 0.011(4) -0.001(3) -0.007(3)
O9 0.092(7) 0.031(4) 0.044(6) -0.025(4) 0.048(5) -0.024(4)
O10 0.046(5) 0.022(4) 0.035(5) -0.005(3) 0.024(4) -0.011(3)
O11 0.032(4) 0.028(4) 0.058(6) -0.012(4) 0.028(4) -0.006(3)
O12 0.024(4) 0.019(3) 0.045(5) 0.004(3) 0.021(3) 0.006(3)
O13 0.015(4) 0.042(5) 0.060(6) 0.002(4) 0.013(4) 0.001(3)
O14 0.018(3) 0.027(4) 0.040(5) 0.000(3) 0.002(3) -0.003(3)
O15 0.038(4) 0.016(3) 0.042(5) -0.001(3) 0.027(4) 0.002(3)
N1 0.038(6) 0.072(8) 0.053(7) 0.004(7) 0.005(5) -0.010(6)
N2 0.047(7) 0.057(7) 0.060(9) -0.021(7) -0.004(6) -0.005(5)
N3 0.069(9) 0.125(12) 0.069(10) -0.008(9) 0.010(8) -0.044(8)
N4 0.095(10) 0.065(8) 0.056(9) 0.001(7) 0.023(8) -0.036(7)
N5 0.048(6) 0.061(7) 0.039(6) 0.002(6) 0.004(5) -0.006(5)
N6 0.078(9) 0.077(9) 0.141(14) -0.035(8) 0.005(9) -0.009(6)
N7 0.105(12) 0.045(7) 0.110(14) 0.010(8) 0.071(11) -0.002(7)
C1 0.130(19) 0.076(13) 0.11(2) 0.000(13) -0.044(16) 0.032(12)
C2 0.131(19) 0.070(12) 0.073(14) -0.005(11) -0.021(13) 0.012(12)
C3 0.058(11) 0.121(17) 0.115(18) -0.041(14) 0.024(11) 0.010(10)
C4 0.033(12) 0.072(17) 0.067(17) -0.030(15) 0.013(12) 0.003(13)
C4' 0.063(17) 0.068(18) 0.078(19) 0.010(16) 0.015(14) 0.003(15)
C5 0.11(2) 0.12(2) 0.11(2) 0.004(17) 0.031(17) -0.026(17)
C5' 0.049(14) 0.114(19) 0.087(18) 0.000(15) 0.051(14) -0.029(13)
C6 0.093(17) 0.20(3) 0.100(18) -0.005(19) 0.059(15) -0.035(17)
C7 0.072(10) 0.055(9) 0.053(9) 0.001(8) 0.025(8) -0.002(7)
C8 0.083(12) 0.045(8) 0.076(12) -0.007(8) 0.020(10) 0.021(8)
C9 0.078(9) 0.077(9) 0.141(14) -0.035(8) 0.005(9) -0.009(6)
C10 0.152(19) 0.068(11) 0.044(10) -0.003(9) 0.020(11) 0.007(12)
C11 0.18(2) 0.059(11) 0.083(16) 0.008(11) 0.043(16) -0.006(13)
O1W 0.058(13) 0.123(19) 0.070(16) -0.038(15) 0.039(12) -0.031(13)
O2W 0.089(19) 0.075(16) 0.13(2) 0.041(16) -0.037(17) 0.026(13)

loop_
_atom_type_symbol
_atom_type_description
_atom_type_scat_dispersion_real
_atom_type_scat_dispersion_imag
_atom_type_scat_source
C C 0.0030 0.0020 'International Tables Vol C Tables 4.2.6.8 and 6.1.1.4'
H H 0.0000 0.0000 'International Tables Vol C Tables 4.2.6.8 and 6.1.1.4'
F F 0.0170 0.0100 'International Tables Vol C Tables 4.2.6.8 and 6.1.1.4'
Ge Ge 0.1550 1.8000 'International Tables Vol C Tables 4.2.6.8 and 6.1.1.4'
N N 0.0060 0.0030 'International Tables Vol C Tables 4.2.6.8 and 6.1.1.4'
Ni Ni 0.3390 1.1120 'International Tables Vol C Tables 4.2.6.8 and 6.1.1.4'
O O 0.0110 0.0060 'International Tables Vol C Tables 4.2.6.8 and 6.1.1.4'

loop_
_geom_angle_atom_site_label_1
_geom_angle_atom_site_label_2
_geom_angle_atom_site_label_3
_geom_angle
_geom_angle_site_symmetry_1
_geom_angle_site_symmetry_3
F1 Ge1 O5 89.8(3) . .
F1 Ge1 O3 91.1(3) . .
O5 Ge1 O3 178.7(3) . .
F1 Ge1 O4 90.1(3) . .
O5 Ge1 O4 89.5(3) . .
O3 Ge1 O4 91.5(3) . .
F1 Ge1 O2 89.2(3) . .
O5 Ge1 O2 90.8(3) . .
O3 Ge1 O2 88.3(3) . .
O4 Ge1 O2 179.3(3) . .
F1 Ge1 O1 179.2(3) . .
O5 Ge1 O1 89.5(3) . .
O3 Ge1 O1 89.7(3) . .
O4 Ge1 O1 90.1(3) . .
O2 Ge1 O1 90.6(3) . .
O6 Ge2 O8 120.1(4) . .
O6 Ge2 O7 124.8(4) . .
O8 Ge2 O7 115.1(4) . .
O6 Ge2 F2 88.9(4) . .
O8 Ge2 F2 90.8(4) . .
O7 Ge2 F2 90.0(3) . .
O6 Ge2 O1 81.9(4) . .
O8 Ge2 O1 94.8(3) . .
O7 Ge2 O1 94.4(3) . .
F2 Ge2 O1 170.6(4) . .
O6 Ge2 Ge3 35.5(3) . .
O8 Ge2 Ge3 116.1(2) . .
O7 Ge2 Ge3 116.0(2) . .
F2 Ge2 Ge3 124.3(3) . .
O1 Ge2 Ge3 46.4(2) . .
O11 Ge3 O6 121.1(4) . .
O11 Ge3 O10 118.2(4) . .
O6 Ge3 O10 119.8(4) . .
O11 Ge3 O9 89.6(4) . .
O6 Ge3 O9 94.8(4) . .
O10 Ge3 O9 95.5(3) . .
O11 Ge3 O1 91.3(3) . .
O6 Ge3 O1 78.1(3) . .
O10 Ge3 O1 90.9(3) . .
O9 Ge3 O1 172.3(4) . .
O11 Ge3 Ge2 110.4(2) . .
O6 Ge3 Ge2 35.4(3) . .
O10 Ge3 Ge2 112.1(3) . .
O9 Ge3 Ge2 130.0(3) . .
O1 Ge3 Ge2 42.80(19) . .
O2 Ge4 O15 113.1(3) . 2_656
O2 Ge4 O7 114.8(3) . .
O15 Ge4 O7 104.2(3) 2_656 .
O2 Ge4 O12 110.3(3) . .
O15 Ge4 O12 103.6(3) 2_656 .
O7 Ge4 O12 110.2(4) . .
O3 Ge5 O13 104.1(4) . .
O3 Ge5 O8 114.5(3) . .
O13 Ge5 O8 109.1(4) . .
O3 Ge5 O14 112.5(3) . .
O13 Ge5 O14 108.9(3) . .
O8 Ge5 O14 107.5(4) . .
O4 Ge6 O15 108.1(3) . .
O4 Ge6 O10 113.6(3) . .
O15 Ge6 O10 108.0(3) . .
O4 Ge6 O14 111.7(3) . .
O15 Ge6 O14 104.0(3) . .
O10 Ge6 O14 110.8(4) . .
O5 Ge7 O13 103.9(4) . 1_655
O5 Ge7 O11 114.8(3) . .
O13 Ge7 O11 108.2(4) 1_655 .
O5 Ge7 O12 112.8(3) . .
O13 Ge7 O12 107.5(3) 1_655 .
O11 Ge7 O12 109.3(4) . .
N4 Ni1 N2 97.4(6) . .
N4 Ni1 N5 90.1(5) . .
N2 Ni1 N5 96.9(5) . .
N4 Ni1 N1 177.0(5) . .
N2 Ni1 N1 80.3(5) . .
N5 Ni1 N1 92.1(4) . .
N4 Ni1 N3 83.3(6) . .
N2 Ni1 N3 80.9(6) . .
N5 Ni1 N3 172.7(5) . .
N1 Ni1 N3 94.4(5) . .
N4 Ni1 N6 91.3(7) . .
N2 Ni1 N6 171.1(7) . .
N5 Ni1 N6 81.4(5) . .
N1 Ni1 N6 91.0(6) . .
N3 Ni1 N6 101.8(7) . .
Ge2 O1 Ge1 135.3(4) . .
Ge2 O1 Ge3 90.8(3) . .
Ge1 O1 Ge3 133.9(3) . .
Ge4 O2 Ge1 118.4(4) . .
Ge5 O3 Ge1 118.8(4) . .
Ge6 O4 Ge1 118.7(4) . .
Ge7 O5 Ge1 119.0(4) . .
Ge2 O6 Ge3 109.1(4) . .
Ge4 O7 Ge2 120.6(4) . .
Ge5 O8 Ge2 119.2(4) . .
C10 O9 Ge3 120.3(10) . .
Ge6 O10 Ge3 122.7(4) . .
Ge7 O11 Ge3 122.4(4) . .
Ge7 O12 Ge4 118.3(4) . .
Ge7 O13 Ge5 145.8(6) 1_455 .
Ge6 O14 Ge5 118.6(4) . .
Ge6 O15 Ge4 141.1(4) . 2_646
C1 N1 Ni1 110.9(12) . .
C1 N1 H1A 105.8 . .
Ni1 N1 H1A 106.1 . .
C1 N1 H1B 107.8 . .
Ni1 N1 H1B 106.2 . .
H1A N1 H1B 120.0 . .
C2 N2 C3 113.8(16) . .
C2 N2 Ni1 106.5(11) . .
C3 N2 Ni1 113.0(11) . .
C2 N2 H2 110.5 . .
C3 N2 H2 102.6 . .
Ni1 N2 H2 110.4 . .
C4 N3 C5' 89(3) . .
C4 N3 C5 130(3) . .
C5' N3 C5 44(2) . .
C4 N3 C4' 17(3) . .
C5' N3 C4' 103(3) . .
C5 N3 C4' 146(3) . .
C4 N3 Ni1 119(2) . .
C5' N3 Ni1 109.0(15) . .
C5 N3 Ni1 95.2(19) . .
C4' N3 Ni1 104.3(16) . .
C4 N3 H3A 84.9 . .
C5' N3 H3A 123.6 . .
C5 N3 H3A 107.1 . .
C4' N3 H3A 85.7 . .
Ni1 N3 H3A 122.8 . .
C4 N3 H3B 114.6 . .
C5' N3 H3B 109.6 . .
C5 N3 H3B 78.3 . .
C4' N3 H3B 117.7 . .
Ni1 N3 H3B 112.8 . .
H3A N3 H3B 32.1 . .
C6 N4 Ni1 113.4(13) . .
C6 N4 H4A 106.4 . .
Ni1 N4 H4A 106.2 . .
C6 N4 H4B 105.8 . .
Ni1 N4 H4B 105.3 . .
H4A N4 H4B 120.0 . .
C7 N5 Ni1 107.0(8) . .
C7 N5 H5A 107.5 . .
Ni1 N5 H5A 107.3 . .
C7 N5 H5B 107.2 . .
Ni1 N5 H5B 107.2 . .
H5A N5 H5B 120.0 . .
C9 N6 C8 124.3(17) . .
C9 N6 Ni1 119.4(13) . .
C8 N6 Ni1 105.6(10) . .
C9 N6 H6 84.8 . .
C8 N6 H6 106.4 . .
Ni1 N6 H6 113.5 . .
C11 N7 H7C 109.0 . .
C11 N7 H7D 110.0 . .
H7C N7 H7D 109.5 . .
C11 N7 H7E 109.3 . .
H7C N7 H7E 109.5 . .
H7D N7 H7E 109.5 . .
N1 C1 C2 107.9(15) . .
N1 C1 H1C 111.1 . .
C2 C1 H1C 110.8 . .
N1 C1 H1D 108.2 . .
C2 C1 H1D 109.4 . .
H1C C1 H1D 109.5 . .
N2 C2 C1 109.0(17) . .
N2 C2 H2A 109.1 . .
C1 C2 H2A 110.5 . .
N2 C2 H2B 109.6 . .
C1 C2 H2B 109.2 . .
H2A C2 H2B 109.5 . .
C4' C3 N2 114(2) . .
C4' C3 C4 22(2) . .
N2 C3 C4 110.6(17) . .
C4' C3 H3AA 97.9 . .
N2 C3 H3AA 108.4 . .
C4 C3 H3AA 118.4 . .
C4' C3 H3AB 117.2 . .
N2 C3 H3AB 109.2 . .
C4 C3 H3AB 100.5 . .
H3AA C3 H3AB 109.4 . .
N3 C4 C3 112(2) . .
N3 C4 H3A 38.1 . .
C3 C4 H3A 139.3 . .
N3 C4 H4C 112.5 . .
C3 C4 H4C 105.6 . .
H3A C4 H4C 112.0 . .
N3 C4 H4D 111.2 . .
C3 C4 H4D 105.3 . .
H3A C4 H4D 76.5 . .
H4C C4 H4D 109.5 . .
N3 C4 H4'A 161.1 . .
C3 C4 H4'A 86.5 . .
H3A C4 H4'A 125.8 . .
H4C C4 H4'A 59.4 . .
H4D C4 H4'A 61.3 . .
N3 C4 H4'B 110.1 . .
C3 C4 H4'B 73.4 . .
H3A C4 H4'B 90.8 . .
H4C C4 H4'B 133.6 . .
H4D C4 H4'B 35.5 . .
H4'A C4 H4'B 74.4 . .
C3 C4' N3 104(3) . .
C3 C4' H4C 105.1 . .
N3 C4' H4C 69.7 . .
C3 C4' H4D 169.5 . .
N3 C4' H4D 80.3 . .
H4C C4' H4D 85.3 . .
C3 C4' H4'A 116.1 . .
N3 C4' H4'A 110.0 . .
H4C C4' H4'A 46.5 . .
H4D C4' H4'A 70.4 . .
C3 C4' H4'B 111.1 . .
N3 C4' H4'B 105.5 . .
H4C C4' H4'B 143.4 . .
H4D C4' H4'B 58.4 . .
H4'A C4' H4'B 109.5 . .
C6 C5 N3 107(3) . .
C6 C5 H5'A 95.6 . .
N3 C5 H5'A 80.9 . .
C6 C5 H6BD 39.5 . .
N3 C5 H6BD 142.0 . .
H5'A C5 H6BD 113.0 . .
N3 C5' C6 116(2) . .
N3 C5' H5'A 110.8 . .
C6 C5' H5'A 108.2 . .
N3 C5' H5'B 107.4 . .
C6 C5' H5'B 105.2 . .
H5'A C5' H5'B 109.4 . .
C5 C6 N4 108(3) . .
C5 C6 C5' 46(2) . .
N4 C6 C5' 109(2) . .
C5 C6 H6AA 117.1 . .
N4 C6 H6AA 109.2 . .
C5' C6 H6AA 74.6 . .
C5 C6 H6AB 102.9 . .
N4 C6 H6AB 109.6 . .
C5' C6 H6AB 136.8 . .
H6AA C6 H6AB 109.4 . .
C5 C6 H6BC 142.5 . .
N4 C6 H6BC 108.5 . .
C5' C6 H6BC 113.2 . .
H6AA C6 H6BC 41.4 . .
H6AB C6 H6BC 71.2 . .
C5 C6 H6BD 63.9 . .
N4 C6 H6BD 109.7 . .
C5' C6 H6BD 107.0 . .
H6AA C6 H6BD 137.8 . .
H6AB C6 H6BD 40.8 . .
H6BC C6 H6BD 109.4 . .
C8 C7 N5 109.7(13) . .
C8 C7 H7A 110.0 . .
N5 C7 H7A 109.4 . .
C8 C7 H7B 109.1 . .
N5 C7 H7B 109.1 . .
H7A C7 H7B 109.5 . .
N6 C8 C7 109.9(15) . .
N6 C8 H8A 109.4 . .
C7 C8 H8A 109.9 . .
N6 C8 H8B 109.1 . .
C7 C8 H8B 109.2 . .
H8A C8 H8B 109.5 . .
N6 C9 C9 122(2) . 3_766
N6 C9 H9A 106.7 . .
C9 C9 H9A 106.7 3_766 .
N6 C9 H9B 106.8 . .
C9 C9 H9B 107.0 3_766 .
H9A C9 H9B 106.6 . .
O9 C10 C11 113.9(17) . .
O9 C10 H10A 109.3 . .
C11 C10 H10A 109.2 . .
O9 C10 H10B 107.8 . .
C11 C10 H10B 107.1 . .
H10A C10 H10B 109.5 . .
N7 C11 C10 106.2(16) . .
N7 C11 H11A 110.3 . .
C10 C11 H11A 111.0 . .
N7 C11 H11B 110.1 . .
C10 C11 H11B 109.7 . .
H11A C11 H11B 109.5 . .

loop_
_geom_bond_atom_site_label_1
_geom_bond_atom_site_label_2
_geom_bond_distance
_geom_bond_site_symmetry_2
Ge1 F1 1.799(6) .
Ge1 O5 1.863(7) .
Ge1 O3 1.867(6) .
Ge1 O4 1.878(6) .
Ge1 O2 1.906(7) .
Ge1 O1 1.972(7) .
Ge2 O6 1.768(9) .
Ge2 O8 1.780(8) .
Ge2 O7 1.782(7) .
Ge2 F2 1.801(7) .
Ge2 O1 1.960(7) .
Ge2 Ge3 2.8842(18) .
Ge3 O11 1.766(7) .
Ge3 O6 1.774(9) .
Ge3 O10 1.775(7) .
Ge3 O9 1.814(8) .
Ge3 O1 2.088(7) .
Ge4 O2 1.727(7) .
Ge4 O15 1.740(6) 2_656
Ge4 O7 1.745(7) .
Ge4 O12 1.764(6) .
Ge5 O3 1.732(7) .
Ge5 O13 1.741(7) .
Ge5 O8 1.743(8) .
Ge5 O14 1.760(7) .
Ge6 O4 1.710(7) .
Ge6 O15 1.730(7) .
Ge6 O10 1.757(7) .
Ge6 O14 1.760(7) .
Ge7 O5 1.719(8) .
Ge7 O13 1.721(7) 1_655
Ge7 O11 1.745(8) .
Ge7 O12 1.759(7) .
Ni1 N4 2.096(13) .
Ni1 N2 2.093(11) .
Ni1 N5 2.105(11) .
Ni1 N1 2.106(12) .
Ni1 N3 2.150(15) .
Ni1 N6 2.162(15) .
O9 C10 1.425(19) .
O13 Ge7 1.721(7) 1_455
O15 Ge4 1.740(6) 2_646
N1 C1 1.44(2) .
N1 H1A 0.8600 .
N1 H1B 0.8600 .
N2 C2 1.45(2) .
N2 C3 1.47(2) .
N2 H2 0.9099 .
N3 C4 1.24(3) .
N3 C5' 1.46(4) .
N3 C5 1.72(5) .
N3 C4' 1.77(4) .
N3 H3A 0.9100 .
N3 H3B 0.9101 .
N4 C6 1.46(2) .
N4 H4A 0.8600 .
N4 H4B 0.8600 .
N5 C7 1.463(17) .
N5 H5A 0.8600 .
N5 H5B 0.8600 .
N6 C9 1.43(2) .
N6 C8 1.43(2) .
N6 H6 0.9100 .
N7 C11 1.44(2) .
N7 H7C 0.8900 .
N7 H7D 0.8899 .
N7 H7E 0.8898 .
C1 C2 1.48(3) .
C1 H1C 0.9700 .
C1 H1D 0.9701 .
C2 H2A 0.9700 .
C2 H2B 0.9699 .
C3 C4' 1.34(4) .
C3 C4 1.71(4) .
C3 H3AA 0.9644 .
C3 H3AB 0.9615 .
C4 H3A 1.4681 .
C4 H4C 0.9699 .
C4 H4D 0.9700 .
C4 H4'A 1.0846 .
C4 H4'B 1.4818 .
C4' H4C 1.4089 .
C4' H4D 0.8470 .
C4' H4'A 0.9701 .
C4' H4'B 0.9701 .
C5 C6 1.48(5) .
C5 H5'A 1.3565 .
C5 H6BD 1.3695 .
C5' C6 1.59(4) .
C5' H5'A 0.9701 .
C5' H5'B 0.9701 .
C6 H6AA 0.9704 .
C6 H6AB 0.9700 .
C6 H6BC 0.9701 .
C6 H6BD 0.9699 .
C7 C8 1.46(2) .
C7 H7A 0.9700 .
C7 H7B 0.9699 .
C8 H8A 0.9699 .
C8 H8B 0.9700 .
C9 C9 1.68(4) 3_766
C9 H9A 0.9001 .
C9 H9B 0.9000 .
C10 C11 1.57(3) .
C10 H10A 0.9700 .
C10 H10B 0.9698 .
C11 H11A 0.9700 .
C11 H11B 0.9700 .

loop_
_geom_hbond_atom_site_label_D
_geom_hbond_atom_site_label_H
_geom_hbond_atom_site_label_A
_geom_hbond_distance_DH
_geom_hbond_distance_HA
_geom_hbond_distance_DA
_geom_hbond_angle_DHA
_geom_hbond_site_symmetry_A
N1 H1A O8 0.86 2.43 3.218(13) 152.1 1_655
N1 H1B O11 0.86 2.55 3.304(14) 146.6 .
N2 H2 O5 0.91 2.32 3.152(15) 152.1 4_565
N2 H2 F1 0.91 2.53 3.272(13) 138.5 4_565
N3 H3B F2 0.91 2.09 2.918(17) 151.0 1_655
N3 H3B F2 0.91 2.09 2.918(17) 151.0 1_655
N4 H4A O5 0.86 2.43 3.277(14) 166.9 4_565
N4 H4A O4 0.86 2.49 3.033(14) 122.1 4_565
N5 H5A O4 0.86 2.35 3.175(14) 161.1 4_565
N5 H5A F1 0.86 2.57 3.208(13) 131.4 4_565
N5 H5B O9 0.86 2.44 3.298(14) 175.1 .
N6 H6 F2 0.91 2.13 2.901(19) 142.4 3_666
N7 H7C O1W 0.89 2.34 3.06(3) 138.2 .
N7 H7D O10 0.89 2.31 3.088(15) 146.5 .
N7 H7D O9 0.89 2.35 2.822(16) 113.6 .
N7 H7E O2 0.89 2.02 2.819(14) 148.2 2_646
N7 H7E O3 0.89 2.12 2.786(14) 130.7 2_646
N7 H7E F1 0.89 2.63 3.290(15) 131.4 2_646
